data_2206991
loop_
_publ_author_name
'Shu-Sheng Zhang'
'Bo Yang'
'Hui-Xiang Li'
'Xue-Mei Li'

_publ_section_title
;Benzaldehyde
 1-(2,3,4,6-tetra-<i>O</i>-acetyl-\b-<small>D</small>-galactopyranosyl)thiosemicarbazone
;
_journal_coeditor_code IS6124
_journal_issue 10
_journal_name_full 'Acta Crystallographica Section E'
_journal_page_first o3478
_journal_page_last o3479
_journal_paper_doi 10.1107/S1600536805030308
_journal_volume 61
_journal_year 2005
_chemical_formula_iupac 'C22 H27 N3 O9 S'
_chemical_formula_moiety 'C22 H27 N3 O9 S'
_chemical_formula_sum 'C22 H27 N3 O9 S'
_chemical_formula_weight 509.53
_chemical_name_systematic
;
Benzaldehyde 1-(2,3,4,6-tetra-O-acetyl-\b-D-
galactopyranosyl)thiosemicarbazone
;
_space_group_IT_number 4
_symmetry_cell_setting monoclinic
_symmetry_space_group_name_Hall 'P 2yb'
_symmetry_space_group_name_H-M 'P 1 21 1'
_atom_sites_solution_hydrogens geom
_atom_sites_solution_primary direct
_atom_sites_solution_secondary difmap
_audit_creation_method SHELXL-97
_cell_angle_alpha 90.00
_cell_angle_beta 101.651(8)
_cell_angle_gamma 90.00
_cell_formula_units_Z 2
_cell_length_a 11.547(5)
_cell_length_b 9.113(4)
_cell_length_c 12.801(5)
_cell_measurement_reflns_used 1389
_cell_measurement_temperature 293(2)
_cell_measurement_theta_max 19.0
_cell_measurement_theta_min 2.6
_cell_volume 1319.3(10)
_computing_cell_refinement 'SAINT (Siemens, 1996)'
_computing_data_collection 'SMART (Siemens, 1996)'
_computing_data_reduction SAINT
_computing_molecular_graphics 'SHELXTL (Sheldrick, 1997b)'
_computing_publication_material
;
SHELXTL, PARST (Nardelli, 1995) and PLATON (Spek, 2003)
;
_computing_structure_refinement 'SHELXL97 (Sheldrick, 1997a)'
_computing_structure_solution 'SHELXS97 (Sheldrick, 1997a)'
_diffrn_ambient_temperature 293(2)
_diffrn_detector_area_resol_mean 8.33
_diffrn_measured_fraction_theta_full 0.993
_diffrn_measured_fraction_theta_max 0.993
_diffrn_measurement_device_type
;
Siemens SMART CCD area detector diffractometer
;
_diffrn_measurement_method '\w scans'
_diffrn_radiation_monochromator graphite
_diffrn_radiation_source 'fine-focus sealed tube'
_diffrn_radiation_type MoK\a
_diffrn_radiation_wavelength 0.71073
_diffrn_reflns_av_R_equivalents 0.0302
_diffrn_reflns_av_sigmaI/netI 0.0678
_diffrn_reflns_limit_h_max 14
_diffrn_reflns_limit_h_min -7
_diffrn_reflns_limit_k_max 11
_diffrn_reflns_limit_k_min -11
_diffrn_reflns_limit_l_max 15
_diffrn_reflns_limit_l_min -15
_diffrn_reflns_number 7435
_diffrn_reflns_theta_full 26.15
_diffrn_reflns_theta_max 26.15
_diffrn_reflns_theta_min 1.62
_diffrn_standards_decay_% 0
_diffrn_standards_interval_count 0
_diffrn_standards_number 0
_exptl_absorpt_coefficient_mu 0.175
_exptl_absorpt_correction_T_max 0.9862
_exptl_absorpt_correction_T_min 0.9100
_exptl_absorpt_correction_type multi-scan
_exptl_absorpt_process_details '(SADABS; Sheldrick, 1996)'
_exptl_crystal_colour colorless
_exptl_crystal_density_diffrn 1.283
_exptl_crystal_density_method 'not measured'
_exptl_crystal_description needle
_exptl_crystal_F_000 536
_exptl_crystal_size_max 0.55
_exptl_crystal_size_mid 0.08
_exptl_crystal_size_min 0.08
_refine_diff_density_max 0.193
_refine_diff_density_min -0.176
_refine_ls_abs_structure_details 'Flack (1983), 2229 Friedel paris'
_refine_ls_abs_structure_Flack 0.06(11)
_refine_ls_extinction_method none
_refine_ls_goodness_of_fit_ref 1.058
_refine_ls_hydrogen_treatment constr
_refine_ls_matrix_type full
_refine_ls_number_parameters 316
_refine_ls_number_reflns 5040
_refine_ls_number_restraints 1
_refine_ls_restrained_S_all 1.058
_refine_ls_R_factor_all 0.1083
_refine_ls_R_factor_gt 0.0628
_refine_ls_shift/su_max 0.000
_refine_ls_shift/su_mean 0.000
_refine_ls_structure_factor_coef Fsqd
_refine_ls_weighting_details 'calc w=1/[\s^2^(Fo^2^)+(0.0433P)^2^] where P=(Fo^2^+2Fc^2^)/3'
_refine_ls_weighting_scheme calc
_refine_ls_wR_factor_gt 0.1111
_refine_ls_wR_factor_ref 0.1318
_reflns_number_gt 3120
_reflns_number_total 5040
_reflns_threshold_expression I>2\s(I)
_cod_data_source_file is6124.cif
_cod_data_source_block I
_cod_depositor_comments
;
The following automatic conversions were performed:
'_symmetry_cell_setting' value 'Monoclinic' changed to 'monoclinic'
according to '/home/saulius/struct/CIF-dictionaries/cif_core.dic'
dictionary named 'cif_core.dic' version 2.4.1 from 2010-06-29.

Automatic conversion script
Id: cif_fix_enum 1527 2010-12-29 10:47:43Z saulius 

The following automatic conversions were performed:

'_symmetry_cell_setting' value 'Monoclinic' changed to 'monoclinic'
according to /home/saulius/struct/CIF-dictionaries/cif_core.dic
dictionary named 'cif_core.dic' version 2.4.1 from 2010-06-29.

Automatic conversion script
Id: cif_fix_values 1715 2011-07-08 13:25:40Z adriana 
;
_cod_original_cell_volume 1319.3(9)
_cod_original_sg_symbol_H-M 'P 21'
_cod_database_code 2206991
_cod_database_fobs_code 2206991

loop_
_symmetry_equiv_pos_as_xyz
'x, y, z'
'-x, y+1/2, -z'

loop_
_atom_site_label
_atom_site_fract_x
_atom_site_fract_y
_atom_site_fract_z
_atom_site_U_iso_or_equiv
_atom_site_adp_type
_atom_site_calc_flag
_atom_site_refinement_flags
_atom_site_occupancy
_atom_site_type_symbol
S1 0.16605(9) 0.20227(13) 0.96169(10) 0.0779(4) Uani d . 1 S
O1 -0.1073(2) 0.4398(3) 0.8421(2) 0.0672(8) Uani d . 1 O
O2 -0.1962(2) 0.1678(3) 1.0197(3) 0.0726(8) Uani d . 1 O
O3 -0.2033(3) 0.3103(4) 1.1606(3) 0.1023(11) Uani d . 1 O
O4 -0.4102(2) 0.2211(3) 0.8765(2) 0.0818(9) Uani d . 1 O
O5 -0.4155(3) -0.0010(4) 0.8045(3) 0.1005(12) Uani d . 1 O
O6 -0.3602(2) 0.4916(3) 0.7979(2) 0.0755(9) Uani d . 1 O
O7 -0.5309(3) 0.4461(5) 0.6862(4) 0.1372(16) Uani d . 1 O
O8 -0.2651(4) 0.5056(5) 0.5745(3) 0.1051(11) Uani d . 1 O
O9 -0.3481(5) 0.7213(6) 0.5820(5) 0.181(3) Uani d . 1 O
N1 -0.0077(3) 0.3666(4) 1.0105(3) 0.0660(9) Uani d . 1 N
H1A -0.0283 0.4318 1.0518 0.079 Uiso calc R 1 H
N2 0.1599(3) 0.3509(4) 1.1353(3) 0.0703(10) Uani d . 1 N
H2A 0.2315 0.3218 1.1575 0.084 Uiso calc R 1 H
N3 0.1065(3) 0.4364(4) 1.2002(3) 0.0648(9) Uani d . 1 N
C1 -0.0924(3) 0.3242(5) 0.9180(3) 0.0649(11) Uani d . 1 C
H1B -0.0643 0.2362 0.8867 0.078 Uiso calc R 1 H
C2 -0.2108(3) 0.2914(5) 0.9484(3) 0.0608(10) Uani d . 1 C
H2B -0.2395 0.3771 0.9818 0.073 Uiso calc R 1 H
C3 -0.2967(3) 0.2486(5) 0.8494(4) 0.0688(12) Uani d . 1 C
H3B -0.2690 0.1573 0.8222 0.083 Uiso calc R 1 H
C4 -0.3076(3) 0.3640(5) 0.7632(4) 0.0702(12) Uani d . 1 C
H4A -0.3566 0.3271 0.6968 0.084 Uiso calc R 1 H
C5 -0.1852(4) 0.4024(5) 0.7455(4) 0.0699(12) Uani d . 1 C
H5A -0.1530 0.3173 0.7143 0.084 Uiso calc R 1 H
C6 -0.1919(3) 0.1919(6) 1.1244(4) 0.0732(12) Uani d . 1 C
C7 -0.1730(5) 0.0513(6) 1.1853(4) 0.0987(17) Uani d . 1 C
H7A -0.1698 0.0704 1.2596 0.148 Uiso calc R 1 H
H7B -0.1000 0.0076 1.1765 0.148 Uiso calc R 1 H
H7C -0.2372 -0.0146 1.1591 0.148 Uiso calc R 1 H
C8 -0.4606(4) 0.0908(6) 0.8489(4) 0.0735(13) Uani d . 1 C
C9 -0.5771(4) 0.0786(8) 0.8817(5) 0.132(2) Uani d . 1 C
H9A -0.6114 -0.0155 0.8609 0.198 Uiso calc R 1 H
H9B -0.6289 0.1546 0.8477 0.198 Uiso calc R 1 H
H9C -0.5659 0.0890 0.9578 0.198 Uiso calc R 1 H
C10 -0.4737(4) 0.5219(6) 0.7531(5) 0.0897(15) Uani d . 1 C
C11 -0.5124(4) 0.6577(6) 0.7956(5) 0.121(2) Uani d . 1 C
H11A -0.5931 0.6770 0.7622 0.182 Uiso calc R 1 H
H11B -0.4634 0.7372 0.7814 0.182 Uiso calc R 1 H
H11C -0.5062 0.6481 0.8712 0.182 Uiso calc R 1 H
C12 -0.1845(4) 0.5328(6) 0.6723(4) 0.0876(15) Uani d . 1 C
H12A -0.2077 0.6207 0.7056 0.105 Uiso calc R 1 H
H12B -0.1056 0.5476 0.6590 0.105 Uiso calc R 1 H
C13 -0.3421(7) 0.6100(10) 0.5379(5) 0.123(2) Uani d . 1 C
C14 -0.4214(7) 0.5605(10) 0.4359(5) 0.197(4) Uani d . 1 C
H14A -0.4768 0.6370 0.4095 0.295 Uiso calc R 1 H
H14B -0.4635 0.4739 0.4492 0.295 Uiso calc R 1 H
H14C -0.3745 0.5391 0.3838 0.295 Uiso calc R 1 H
C15 0.1012(3) 0.3117(4) 1.0369(3) 0.0598(11) Uani d . 1 C
C16 0.1638(4) 0.4628(5) 1.2942(4) 0.0744(13) Uani d . 1 C
H16A 0.2388 0.4226 1.3160 0.089 Uiso calc R 1 H
C17 0.1161(5) 0.5526(5) 1.3678(4) 0.0795(14) Uani d . 1 C
C18 0.0034(5) 0.6037(6) 1.3424(4) 0.0968(16) Uani d . 1 C
H18A -0.0453 0.5753 1.2786 0.116 Uiso calc R 1 H
C19 -0.0394(7) 0.6966(9) 1.4097(6) 0.138(2) Uani d . 1 C
H19A -0.1170 0.7299 1.3919 0.166 Uiso calc R 1 H
C20 0.0325(11) 0.7408(10) 1.5040(8) 0.161(4) Uani d . 1 C
H20A 0.0043 0.8047 1.5497 0.193 Uiso calc R 1 H
C21 0.1428(10) 0.6907(10) 1.5286(6) 0.159(3) Uani d . 1 C
H21A 0.1908 0.7210 1.5922 0.191 Uiso calc R 1 H
C22 0.1891(6) 0.5952(8) 1.4634(5) 0.113(2) Uani d . 1 C
H22A 0.2663 0.5607 1.4828 0.136 Uiso calc R 1 H

loop_
_atom_site_aniso_label
_atom_site_aniso_U_11
_atom_site_aniso_U_22
_atom_site_aniso_U_33
_atom_site_aniso_U_12
_atom_site_aniso_U_13
_atom_site_aniso_U_23
S1 0.0625(6) 0.0779(9) 0.1007(8) 0.0222(6) 0.0344(6) 0.0112(7)
O1 0.0507(15) 0.0650(19) 0.083(2) -0.0069(14) 0.0073(14) -0.0107(17)
O2 0.0694(19) 0.058(2) 0.093(2) 0.0059(14) 0.0239(16) -0.0122(18)
O3 0.121(3) 0.086(3) 0.110(3) 0.010(2) 0.047(2) -0.024(2)
O4 0.0499(15) 0.078(2) 0.123(2) -0.0088(15) 0.0291(15) -0.0333(19)
O5 0.079(2) 0.080(2) 0.150(3) -0.0252(18) 0.042(2) -0.045(2)
O6 0.0497(16) 0.0609(19) 0.109(2) 0.0032(14) 0.0003(15) -0.0298(17)
O7 0.066(2) 0.134(4) 0.190(4) 0.005(2) -0.025(2) -0.052(3)
O8 0.120(3) 0.099(3) 0.084(2) -0.005(2) -0.008(2) -0.016(2)
O9 0.205(5) 0.103(4) 0.191(5) 0.013(4) -0.067(4) -0.007(3)
N1 0.0445(18) 0.067(2) 0.088(2) 0.0072(16) 0.0161(17) -0.0135(19)
N2 0.0465(19) 0.078(3) 0.087(3) 0.0061(18) 0.015(2) 0.016(2)
N3 0.059(2) 0.060(2) 0.077(3) -0.0045(18) 0.019(2) 0.019(2)
C1 0.048(2) 0.054(3) 0.092(3) 0.0017(19) 0.014(2) -0.013(2)
C2 0.049(2) 0.051(3) 0.085(3) 0.0000(19) 0.019(2) -0.012(2)
C3 0.048(2) 0.058(3) 0.106(3) -0.0021(19) 0.028(2) -0.025(3)
C4 0.056(3) 0.064(3) 0.089(3) -0.002(2) 0.009(2) -0.028(3)
C5 0.062(3) 0.067(3) 0.082(3) -0.002(2) 0.017(2) -0.025(3)
C6 0.059(2) 0.077(4) 0.090(3) 0.005(3) 0.032(2) -0.018(3)
C7 0.102(4) 0.091(4) 0.107(4) 0.028(3) 0.030(3) 0.003(3)
C8 0.055(3) 0.080(4) 0.085(3) -0.016(2) 0.014(2) -0.017(3)
C9 0.071(3) 0.160(6) 0.180(6) -0.048(3) 0.062(4) -0.048(5)
C10 0.050(3) 0.082(4) 0.132(4) -0.003(3) 0.007(3) -0.020(3)
C11 0.085(3) 0.083(4) 0.195(6) 0.025(3) 0.024(4) -0.012(4)
C12 0.080(3) 0.090(4) 0.089(3) -0.003(3) 0.007(3) -0.003(3)
C13 0.135(6) 0.105(6) 0.108(5) -0.019(5) -0.028(4) 0.010(5)
C14 0.207(8) 0.202(9) 0.135(5) -0.016(7) -0.074(6) -0.008(6)
C15 0.043(2) 0.057(3) 0.081(3) 0.0014(19) 0.019(2) 0.016(2)
C16 0.069(3) 0.079(4) 0.071(3) -0.007(3) 0.005(3) 0.023(3)
C17 0.104(4) 0.068(3) 0.069(3) -0.017(3) 0.024(3) 0.017(3)
C18 0.120(5) 0.095(4) 0.090(4) 0.009(3) 0.056(4) 0.009(3)
C19 0.183(7) 0.129(6) 0.125(5) 0.007(6) 0.081(5) 0.014(5)
C20 0.275(13) 0.103(6) 0.134(8) -0.001(7) 0.110(9) -0.009(5)
C21 0.280(11) 0.121(7) 0.078(4) -0.043(8) 0.043(7) -0.006(5)
C22 0.154(6) 0.116(5) 0.068(4) -0.024(4) 0.019(4) 0.013(4)

loop_
_atom_type_symbol
_atom_type_description
_atom_type_scat_dispersion_real
_atom_type_scat_dispersion_imag
_atom_type_scat_source
C C 0.0033 0.0016 'International Tables Vol C Tables 4.2.6.8 and 6.1.1.4'
H H 0.0000 0.0000 'International Tables Vol C Tables 4.2.6.8 and 6.1.1.4'
N N 0.0061 0.0033 'International Tables Vol C Tables 4.2.6.8 and 6.1.1.4'
O O 0.0106 0.0060 'International Tables Vol C Tables 4.2.6.8 and 6.1.1.4'
S S 0.1246 0.1234 'International Tables Vol C Tables 4.2.6.8 and 6.1.1.4'

loop_
_geom_angle_atom_site_label_1
_geom_angle_atom_site_label_2
_geom_angle_atom_site_label_3
_geom_angle
C5 O1 C1 112.7(3)
C6 O2 C2 118.6(3)
C8 O4 C3 117.2(3)
C10 O6 C4 118.3(3)
C13 O8 C12 117.4(5)
C15 N1 C1 124.2(4)
C15 N1 H1A 117.9
C1 N1 H1A 117.9
C15 N2 N3 120.8(3)
C15 N2 H2A 119.6
N3 N2 H2A 119.6
C16 N3 N2 117.9(4)
O1 C1 N1 109.5(3)
O1 C1 C2 109.2(3)
N1 C1 C2 109.9(3)
O1 C1 H1B 109.4
N1 C1 H1B 109.4
C2 C1 H1B 109.4
O2 C2 C3 107.8(3)
O2 C2 C1 108.6(3)
C3 C2 C1 108.1(3)
O2 C2 H2B 110.7
C3 C2 H2B 110.7
C1 C2 H2B 110.7
O4 C3 C2 108.7(3)
O4 C3 C4 110.5(3)
C2 C3 C4 112.4(3)
O4 C3 H3B 108.4
C2 C3 H3B 108.4
C4 C3 H3B 108.4
O6 C4 C3 108.6(3)
O6 C4 C5 109.1(3)
C3 C4 C5 109.1(3)
O6 C4 H4A 110.0
C3 C4 H4A 110.0
C5 C4 H4A 110.0
O1 C5 C12 105.7(3)
O1 C5 C4 111.8(3)
C12 C5 C4 113.3(4)
O1 C5 H5A 108.6
C12 C5 H5A 108.6
C4 C5 H5A 108.6
O3 C6 O2 123.3(5)
O3 C6 C7 126.2(5)
O2 C6 C7 110.6(4)
C6 C7 H7A 109.5
C6 C7 H7B 109.5
H7A C7 H7B 109.5
C6 C7 H7C 109.5
H7A C7 H7C 109.5
H7B C7 H7C 109.5
O5 C8 O4 122.8(4)
O5 C8 C9 126.0(5)
O4 C8 C9 111.1(5)
C8 C9 H9A 109.5
C8 C9 H9B 109.5
H9A C9 H9B 109.5
C8 C9 H9C 109.5
H9A C9 H9C 109.5
H9B C9 H9C 109.5
O7 C10 O6 122.5(5)
O7 C10 C11 126.4(5)
O6 C10 C11 111.2(4)
C10 C11 H11A 109.5
C10 C11 H11B 109.5
H11A C11 H11B 109.5
C10 C11 H11C 109.5
H11A C11 H11C 109.5
H11B C11 H11C 109.5
O8 C12 C5 108.9(4)
O8 C12 H12A 109.9
C5 C12 H12A 109.9
O8 C12 H12B 109.9
C5 C12 H12B 109.9
H12A C12 H12B 108.3
O9 C13 O8 123.6(6)
O9 C13 C14 126.5(8)
O8 C13 C14 109.9(8)
C13 C14 H14A 109.5
C13 C14 H14B 109.5
H14A C14 H14B 109.5
C13 C14 H14C 109.5
H14A C14 H14C 109.5
H14B C14 H14C 109.5
N1 C15 N2 114.0(4)
N1 C15 S1 126.2(3)
N2 C15 S1 119.8(3)
N3 C16 C17 122.1(5)
N3 C16 H16A 119.0
C17 C16 H16A 119.0
C18 C17 C22 119.7(6)
C18 C17 C16 120.9(5)
C22 C17 C16 119.3(6)
C17 C18 C19 120.8(6)
C17 C18 H18A 119.6
C19 C18 H18A 119.6
C18 C19 C20 120.1(8)
C18 C19 H19A 119.9
C20 C19 H19A 119.9
C21 C20 C19 119.0(10)
C21 C20 H20A 120.5
C19 C20 H20A 120.5
C20 C21 C22 122.8(9)
C20 C21 H21A 118.6
C22 C21 H21A 118.6
C21 C22 C17 117.7(7)
C21 C22 H22A 121.1
C17 C22 H22A 121.1

loop_
_geom_bond_atom_site_label_1
_geom_bond_atom_site_label_2
_geom_bond_distance
_geom_bond_publ_flag
S1 C15 1.665(4) yes
O1 C5 1.417(5) yes
O1 C1 1.420(5) yes
O2 C6 1.350(5) ?
O2 C2 1.438(5) ?
O3 C6 1.192(5) ?
O4 C8 1.338(5) ?
O4 C3 1.444(4) ?
O5 C8 1.189(5) ?
O6 C10 1.348(5) ?
O6 C4 1.424(5) ?
O7 C10 1.191(5) ?
O8 C13 1.322(8) ?
O8 C12 1.423(5) ?
O9 C13 1.170(8) ?
N1 C15 1.332(5) yes
N1 C1 1.429(5) yes
N1 H1A 0.8600 ?
N2 C15 1.352(5) yes
N2 N3 1.373(5) yes
N2 H2A 0.8600 ?
N3 C16 1.274(5) yes
C1 C2 1.525(5) ?
C1 H1B 0.9800 ?
C2 C3 1.494(5) ?
C2 H2B 0.9800 ?
C3 C4 1.512(6) ?
C3 H3B 0.9800 ?
C4 C5 1.516(5) ?
C4 H4A 0.9800 ?
C5 C12 1.514(6) ?
C5 H5A 0.9800 ?
C6 C7 1.493(6) ?
C7 H7A 0.9600 ?
C7 H7B 0.9600 ?
C7 H7C 0.9600 ?
C8 C9 1.493(6) ?
C9 H9A 0.9600 ?
C9 H9B 0.9600 ?
C9 H9C 0.9600 ?
C10 C11 1.457(7) ?
C11 H11A 0.9600 ?
C11 H11B 0.9600 ?
C11 H11C 0.9600 ?
C12 H12A 0.9700 ?
C12 H12B 0.9700 ?
C13 C14 1.504(8) ?
C14 H14A 0.9600 ?
C14 H14B 0.9600 ?
C14 H14C 0.9600 ?
C16 C17 1.439(7) ?
C16 H16A 0.9300 ?
C17 C18 1.359(7) ?
C17 C22 1.394(7) ?
C18 C19 1.369(8) ?
C18 H18A 0.9300 ?
C19 C20 1.380(10) ?
C19 H19A 0.9300 ?
C20 C21 1.329(10) ?
C20 H20A 0.9300 ?
C21 C22 1.386(10) ?
C21 H21A 0.9300 ?
C22 H22A 0.9300 ?

loop_
_geom_hbond_atom_site_label_D
_geom_hbond_atom_site_label_H
_geom_hbond_atom_site_label_A
_geom_hbond_site_symmetry_A
_geom_hbond_distance_DH
_geom_hbond_distance_HA
_geom_hbond_distance_DA
_geom_hbond_angle_DHA
_geom_hbond_publ_flag
C7 H7B O1 2_547 0.96 2.53 3.477(6) 169 yes
C11 H11B O5 1_565 0.96 2.45 3.300(7) 147 yes
C16 H16A O9 2_547 0.93 2.45 3.244(8) 143 yes

loop_
_geom_torsion_atom_site_label_1
_geom_torsion_atom_site_label_2
_geom_torsion_atom_site_label_3
_geom_torsion_atom_site_label_4
_geom_torsion
_geom_torsion_publ_flag
C15 N2 N3 C16 176.1(4) ?
C5 O1 C1 N1 176.6(3) ?
C5 O1 C1 C2 -63.0(4) ?
C15 N1 C1 O1 -108.2(4) ?
C15 N1 C1 C2 131.9(4) ?
C6 O2 C2 C3 -138.3(3) ?
C6 O2 C2 C1 104.9(4) ?
O1 C1 C2 O2 176.2(3) ?
N1 C1 C2 O2 -63.7(4) ?
O1 C1 C2 C3 59.5(4) ?
N1 C1 C2 C3 179.6(3) ?
C8 O4 C3 C2 -125.4(4) ?
C8 O4 C3 C4 110.9(4) ?
O2 C2 C3 O4 64.4(4) ?
C1 C2 C3 O4 -178.4(3) ?
O2 C2 C3 C4 -173.0(3) ?
C1 C2 C3 C4 -55.8(4) ?
C10 O6 C4 C3 -106.2(4) ?
C10 O6 C4 C5 135.1(4) ?
O4 C3 C4 O6 54.9(4) ?
C2 C3 C4 O6 -66.7(4) ?
O4 C3 C4 C5 173.7(3) ?
C2 C3 C4 C5 52.1(4) ?
C1 O1 C5 C12 -176.4(3) ?
C1 O1 C5 C4 59.9(4) ?
O6 C4 C5 O1 66.2(5) ?
C3 C4 C5 O1 -52.3(4) ?
O6 C4 C5 C12 -53.1(5) ?
C3 C4 C5 C12 -171.5(4) ?
C2 O2 C6 O3 2.5(6) ?
C2 O2 C6 C7 -178.4(3) ?
C3 O4 C8 O5 0.5(7) ?
C3 O4 C8 C9 -179.9(4) ?
C4 O6 C10 O7 0.1(8) ?
C4 O6 C10 C11 -178.5(5) ?
C13 O8 C12 C5 130.7(5) ?
O1 C5 C12 O8 -177.6(3) ?
C4 C5 C12 O8 -54.9(5) ?
C12 O8 C13 O9 -0.9(11) ?
C12 O8 C13 C14 -178.6(6) ?
C1 N1 C15 N2 -170.6(4) yes
C1 N1 C15 S1 8.7(6) yes
N3 N2 C15 N1 1.8(5) ?
N3 N2 C15 S1 -177.5(3) ?
N2 N3 C16 C17 179.2(4) ?
N3 C16 C17 C18 5.3(7) ?
N3 C16 C17 C22 -170.6(4) ?
C22 C17 C18 C19 0.0(8) ?
C16 C17 C18 C19 -175.9(5) ?
C17 C18 C19 C20 0.8(10) ?
C18 C19 C20 C21 -0.7(12) ?
C19 C20 C21 C22 -0.1(14) ?
C20 C21 C22 C17 0.8(12) ?
C18 C17 C22 C21 -0.7(8) ?
C16 C17 C22 C21 175.2(5) ?

loop_
_cod_related_entry_id
_cod_related_entry_database
_cod_related_entry_code
1 ChemSpider 21180242
